data_4333621
loop_
_publ_author_name
'Antonio J. Calahorro'
'Antonio Pe\~nas-Sanjuan'
'Manuel Melguizo'
'David Fairen-Jim\'enez'
'Guillermo Zaragoza'
'Bel\'en Fern\'andez'
'Alfonso Salinas-Castillo'
'Antonio Rodr\'iguez-Di\'eguez'

_publ_contact_author_address
;
Departamento de Qu\'imica Inorg\'anica, Facultad de Ciencias,
c/ Severo Ochoa s/n, 18071 Granada, Spain
;
_publ_contact_author_email antonio5@ugr.es
_publ_contact_author_fax '34 958 248526'
_publ_contact_author_name 'Antonio Rodr\'iquez-Di\'eguez'
_publ_contact_author_phone '34 958 243236'
_publ_section_title
;
 First Examples of Metal-Organic Frameworks with the Novel
 3,3'-(1,2,4,5-Tetrazine-3,6-diyl)dibenzoic Spacer. Luminescence and
 Adsorption Properties
;
_journal_name_full 'Inorganic Chemistry'
_journal_page_first 546
_journal_page_last 548
_journal_paper_doi 10.1021/ic302318j
_journal_volume 52
_journal_year 2013
_chemical_compound_source 'synthesis as described'
_chemical_formula_moiety 'C24 H12 La1 N6 O10'
_chemical_formula_sum 'C24 H12 La N6 O10'
_chemical_formula_weight 683.31
_chemical_name_systematic
;
 ?
;
_space_group_IT_number 14
_symmetry_cell_setting monoclinic
_symmetry_Int_Tables_number 14
_symmetry_space_group_name_Hall '-P 2ybc'
_symmetry_space_group_name_H-M 'P 1 21/c 1'
_atom_sites_solution_hydrogens geom
_atom_sites_solution_primary direct
_atom_sites_solution_secondary difmap
_audit_conform_dict_location ftp://ftp.iucr.org/pub/cif_core.dic
_audit_conform_dict_name cif_core.dic
_audit_conform_dict_version 2.4
_audit_creation_date 2012-07-26T10:50:15-00:00
_audit_creation_method 'WinGX routine CIF_UPDATE'
_cell_angle_alpha 90
_cell_angle_beta 90.08(3)
_cell_angle_gamma 90
_cell_formula_units_Z 4
_cell_length_a 5.1474(10)
_cell_length_b 18.232(4)
_cell_length_c 26.783(5)
_cell_measurement_reflns_used 902
_cell_measurement_temperature 293(2)
_cell_measurement_theta_max 17.19
_cell_measurement_theta_min 2.35
_cell_measurement_wavelength 0.71073
_cell_volume 2513.5(9)
_computing_cell_refinement 'APPEX2 (BRUKER AXS, 2005)'
_computing_data_collection 'APPEX2 (BRUKER AXS, 2005)'
_computing_data_reduction 'APPEX2 (BRUKER AXS, 2005)'
_computing_molecular_graphics 'Ortep-3 for Windows (Farrugia, 1997)'
_computing_publication_material 'WinGX publication routines (Farrugia, 1999)'
_computing_structure_refinement 'SHELXL-97 (Sheldrick, 2008)'
_computing_structure_solution 'SIR97 (Giacovazzo et al, 1997)'
_diffrn_ambient_temperature 293(2)
_diffrn_measured_fraction_theta_full 0.998
_diffrn_measured_fraction_theta_max 0.998
_diffrn_measurement_device 'four-circle diffractometer'
_diffrn_measurement_device_type 'BRUKER APPEX-II CCD'
_diffrn_measurement_method 'omega and phi scans'
_diffrn_radiation_monochromator graphite
_diffrn_radiation_probe x-ray
_diffrn_radiation_source 'fine-focus sealed tube'
_diffrn_radiation_type MoK\a
_diffrn_radiation_wavelength 0.7107
_diffrn_reflns_av_R_equivalents 0.2689
_diffrn_reflns_av_unetI/netI 0.1706
_diffrn_reflns_limit_h_max 5
_diffrn_reflns_limit_h_min -5
_diffrn_reflns_limit_k_max 18
_diffrn_reflns_limit_k_min 0
_diffrn_reflns_limit_l_max 26
_diffrn_reflns_limit_l_min 0
_diffrn_reflns_number 21761
_diffrn_reflns_theta_full 20.8
_diffrn_reflns_theta_max 20.8
_diffrn_reflns_theta_min 0.76
_exptl_absorpt_coefficient_mu 1.771
_exptl_absorpt_correction_T_max 1
_exptl_absorpt_correction_T_min 0.7567
_exptl_absorpt_correction_type multi-scan
_exptl_absorpt_process_details 'BRUKER SADABS'
_exptl_crystal_colour colourless
_exptl_crystal_density_diffrn 1.806
_exptl_crystal_description prism
_exptl_crystal_F_000 1340
_exptl_crystal_size_max 0.52
_exptl_crystal_size_mid 0.13
_exptl_crystal_size_min 0.01
_refine_diff_density_max 0.761
_refine_diff_density_min -1.698
_refine_diff_density_rms 0.184
_refine_ls_extinction_method none
_refine_ls_goodness_of_fit_ref 1.034
_refine_ls_hydrogen_treatment constr
_refine_ls_matrix_type full
_refine_ls_number_parameters 381
_refine_ls_number_reflns 2622
_refine_ls_number_restraints 246
_refine_ls_restrained_S_all 1.002
_refine_ls_R_factor_all 0.1182
_refine_ls_R_factor_gt 0.0727
_refine_ls_shift/su_max 0.001
_refine_ls_shift/su_mean 0
_refine_ls_structure_factor_coef Fsqd
_refine_ls_weighting_details 'calc w=1/[\s^2^(Fo^2^)+(0.0685P)^2^+6.5169P] where P=(Fo^2^+2Fc^2^)/3'
_refine_ls_weighting_scheme calc
_refine_ls_wR_factor_gt 0.1677
_refine_ls_wR_factor_ref 0.1956
_reflns_number_gt 1789
_reflns_number_total 2622
_reflns_threshold_expression >2\s(I)
_cod_data_source_file ic302318j_si_001_1.cif
_cod_data_source_block Compound3
_cod_database_code 4333621

loop_
_symmetry_equiv_pos_as_xyz
'x, y, z'
'-x, y+1/2, -z+1/2'
'-x, -y, -z'
'x, -y-1/2, z-1/2'

loop_
_atom_site_label
_atom_site_type_symbol
_atom_site_fract_x
_atom_site_fract_y
_atom_site_fract_z
_atom_site_U_iso_or_equiv
_atom_site_adp_type
_atom_site_occupancy
_atom_site_symmetry_multiplicity
_atom_site_calc_flag
_atom_site_refinement_flags
_atom_site_disorder_assembly
_atom_site_disorder_group
C1 C 0.678(5) 0.2244(11) 0.5138(7) 0.031(5) Uani 1 1 d U . .
C2 C 0.622(5) 0.2967(10) 0.5380(7) 0.034(6) Uani 1 1 d U . .
C3 C 0.422(4) 0.3415(10) 0.5195(9) 0.042(6) Uani 1 1 d U . .
H3 H 0.3061 0.3237 0.4948 0.05 Uiso 1 1 calc R . .
C4 C 0.397(5) 0.4121(10) 0.5379(6) 0.032(6) Uani 1 1 d U . .
C5 C 0.552(5) 0.4382(13) 0.5735(8) 0.048(7) Uani 1 1 d U . .
H5 H 0.5204 0.4856 0.5868 0.058 Uiso 1 1 calc R . .
C6 C 0.761(5) 0.3971(13) 0.5916(8) 0.047(7) Uani 1 1 d U . .
H6 H 0.8809 0.4163 0.6153 0.057 Uiso 1 1 calc R . .
C7 C 0.784(5) 0.3248(11) 0.5725(7) 0.045(7) Uani 1 1 d U . .
H7 H 0.9206 0.2947 0.5847 0.054 Uiso 1 1 calc R . .
C8 C 0.177(5) 0.4580(11) 0.5176(8) 0.044(6) Uani 1 1 d U . .
C9 C -0.394(7) 0.0916(11) 0.3898(8) 0.040(6) Uani 1 1 d U . .
C10 C -0.337(7) 0.0999(13) 0.3333(8) 0.053(7) Uani 1 1 d U . .
C11 C -0.152(6) 0.1360(10) 0.3140(7) 0.038(6) Uani 1 1 d U . .
H11 H -0.0337 0.1595 0.3359 0.045 Uiso 1 1 calc R . .
C12 C -0.110(6) 0.1435(12) 0.2627(8) 0.048(7) Uani 1 1 d U . .
C13 C -0.297(6) 0.1106(14) 0.2307(10) 0.067(8) Uani 1 1 d U . .
H13 H -0.2849 0.1175 0.1956 0.08 Uiso 1 1 calc R . .
C14 C -0.497(7) 0.0681(16) 0.2505(10) 0.073(9) Uani 1 1 d U . .
H14 H -0.6174 0.0436 0.2294 0.087 Uiso 1 1 calc R . .
C15 C -0.514(6) 0.0629(13) 0.3014(8) 0.049(7) Uani 1 1 d U . .
H15 H -0.6473 0.0338 0.3157 0.059 Uiso 1 1 calc R . .
C16 C 0.083(5) 0.1915(12) 0.2415(8) 0.047(7) Uani 1 1 d U . .
C17 C 0.419(5) 0.2792(12) 0.2043(8) 0.042(6) Uani 1 1 d U . .
C18 C 0.662(6) 0.0628(11) 0.5584(7) 0.030(5) Uani 1 1 d U . .
C19 C 0.721(5) 0.0930(10) 0.6118(7) 0.027(6) Uani 1 1 d U . .
C20 C 0.562(5) 0.1438(11) 0.6326(7) 0.034(6) Uani 1 1 d U . .
H20 H 0.4238 0.164 0.6134 0.041 Uiso 1 1 calc R . .
C21 C 0.599(5) 0.1670(11) 0.6823(7) 0.035(6) Uani 1 1 d U . .
C22 C 0.802(6) 0.1411(13) 0.7087(9) 0.049(7) Uani 1 1 d U . .
H22 H 0.8264 0.1577 0.742 0.058 Uiso 1 1 calc R . .
C23 C 0.981(6) 0.0895(12) 0.6885(8) 0.047(7) Uani 1 1 d U . .
H23 H 1.1226 0.0707 0.7074 0.057 Uiso 1 1 calc R . .
C24 C 0.936(5) 0.0679(11) 0.6382(8) 0.031(6) Uani 1 1 d U . .
H24 H 1.0556 0.0358 0.6223 0.037 Uiso 1 1 calc R . .
O1 O 0.487(4) 0.1989(7) 0.4890(6) 0.050(5) Uani 1 1 d U . .
O2 O -0.120(4) 0.1934(7) 0.5222(6) 0.050(4) Uani 1 1 d U . .
O3 O 0.388(4) 0.0851(7) 0.4016(5) 0.041(4) Uani 1 1 d U . .
O4 O -0.189(4) 0.0960(9) 0.4164(6) 0.058(5) Uani 1 1 d U . .
O5 O 0.441(4) 0.0666(8) 0.5448(5) 0.037(5) Uani 1 1 d U . .
O6 O 0.146(4) -0.0334(7) 0.4630(4) 0.035(4) Uani 1 1 d U . .
O7 O 0.072(6) 0.2322(14) 0.4193(9) 0.141(10) Uani 1 1 d U . .
O1W O -0.010(8) 0.329(2) 0.3769(13) 0.213(16) Uani 1 1 d U . .
O2W O 0.490(12) 0.297(3) 0.3898(18) 0.17(3) Uani 0.58(4) 1 d PU A 1
O3W O 0.542(11) 0.379(2) 0.3551(17) 0.09(2) Uani 0.42(4) 1 d PU A 2
O4W O -0.016(9) 0.423(2) 0.3346(12) 0.225(17) Uani 1 1 d U . .
N1 N 0.147(5) 0.5232(9) 0.5397(6) 0.046(5) Uani 1 1 d U . .
N2 N 0.041(4) 0.4351(10) 0.4791(8) 0.053(5) Uani 1 1 d U . .
N3 N 0.234(5) 0.2311(11) 0.2712(8) 0.066(7) Uani 1 1 d U . .
N4 N 0.413(5) 0.2781(10) 0.2536(7) 0.055(6) Uani 1 1 d U . .
N5 N 0.276(4) 0.2365(10) 0.1730(7) 0.051(6) Uani 1 1 d U . .
N6 N 0.114(5) 0.1921(10) 0.1925(7) 0.058(6) Uani 1 1 d U . .
La1 La 0.1478(4) 0.10559(5) 0.47778(5) 0.0383(5) Uani 1 1 d . . .

loop_
_atom_site_aniso_label
_atom_site_aniso_U_11
_atom_site_aniso_U_22
_atom_site_aniso_U_33
_atom_site_aniso_U_23
_atom_site_aniso_U_13
_atom_site_aniso_U_12
C1 0.027(10) 0.034(8) 0.032(9) 0.013(7) 0.006(9) 0.002(8)
C2 0.035(10) 0.029(8) 0.037(8) 0.004(7) 0.009(8) -0.008(8)
C3 0.044(11) 0.038(9) 0.043(8) -0.006(8) 0.003(9) -0.001(8)
C4 0.039(10) 0.028(9) 0.030(9) -0.002(7) -0.003(8) -0.001(8)
C5 0.057(12) 0.036(9) 0.051(10) -0.006(8) 0.002(9) -0.002(8)
C6 0.050(11) 0.049(10) 0.043(9) -0.007(8) -0.006(8) -0.002(9)
C7 0.058(12) 0.033(9) 0.043(9) -0.004(8) -0.001(8) 0.008(8)
C8 0.057(10) 0.038(9) 0.036(9) -0.007(8) -0.002(9) 0.004(8)
C9 0.050(11) 0.029(9) 0.041(9) 0.001(8) -0.001(9) -0.004(9)
C10 0.057(11) 0.055(10) 0.047(10) 0.005(8) 0.001(9) 0.005(9)
C11 0.045(10) 0.035(8) 0.033(9) -0.010(7) 0.005(9) 0.006(9)
C12 0.053(11) 0.048(9) 0.042(9) 0.000(8) 0.003(9) -0.001(9)
C13 0.072(12) 0.070(11) 0.059(10) 0.002(8) 0.002(9) -0.011(9)
C14 0.074(12) 0.079(12) 0.065(11) -0.005(9) 0.008(9) -0.011(9)
C15 0.053(11) 0.050(10) 0.044(10) 0.006(8) 0.004(8) -0.008(9)
C16 0.055(11) 0.046(10) 0.040(9) 0.001(8) 0.000(8) -0.009(9)
C17 0.045(11) 0.045(9) 0.035(9) 0.005(8) -0.001(8) 0.000(8)
C18 0.041(10) 0.022(8) 0.027(8) 0.002(7) 0.005(9) -0.006(9)
C19 0.029(10) 0.022(9) 0.031(9) 0.010(7) -0.001(8) 0.004(8)
C20 0.040(11) 0.031(9) 0.032(9) -0.005(7) 0.006(8) 0.002(8)
C21 0.038(11) 0.035(9) 0.032(8) -0.003(7) 0.011(8) 0.006(8)
C22 0.050(12) 0.053(10) 0.043(10) -0.006(8) -0.001(9) 0.002(9)
C23 0.059(11) 0.044(10) 0.039(9) 0.002(8) 0.000(8) 0.004(8)
C24 0.032(11) 0.024(8) 0.036(9) 0.001(7) 0.004(8) 0.008(8)
O1 0.063(9) 0.034(7) 0.054(8) 0.000(6) -0.010(7) 0.004(7)
O2 0.056(8) 0.039(6) 0.054(6) -0.003(7) 0.002(8) 0.009(7)
O3 0.044(9) 0.032(7) 0.047(7) -0.005(6) 0.012(8) 0.002(7)
O4 0.057(10) 0.066(8) 0.050(8) 0.006(7) -0.010(8) -0.004(8)
O5 0.049(10) 0.033(7) 0.030(6) -0.011(6) -0.003(6) -0.001(7)
O6 0.048(8) 0.028(6) 0.030(7) -0.008(5) 0.002(7) -0.005(7)
O7 0.149(14) 0.139(12) 0.135(12) -0.016(9) 0.000(9) -0.003(9)
O1W 0.228(19) 0.210(18) 0.201(17) -0.024(10) -0.001(10) 0.001(10)
O2W 0.18(3) 0.17(3) 0.17(3) -0.009(10) 0.001(10) -0.003(10)
O3W 0.10(2) 0.09(2) 0.08(2) -0.012(10) 0.005(10) 0.001(10)
O4W 0.239(19) 0.218(18) 0.217(18) -0.016(10) -0.001(10) -0.005(10)
N1 0.058(9) 0.034(8) 0.047(8) -0.007(7) -0.002(8) 0.009(8)
N2 0.062(10) 0.041(8) 0.054(8) -0.002(8) -0.005(9) 0.004(7)
N3 0.078(12) 0.061(10) 0.060(9) 0.004(8) -0.002(8) -0.013(8)
N4 0.062(11) 0.052(9) 0.050(9) 0.003(7) 0.008(8) -0.011(8)
N5 0.058(11) 0.051(9) 0.044(8) -0.004(7) -0.004(8) -0.014(8)
N6 0.070(11) 0.055(9) 0.050(8) 0.011(7) 0.002(8) -0.009(9)
La1 0.0728(10) 0.0153(6) 0.0268(6) -0.0019(7) 0.0025(10) 0.0023(10)

loop_
_atom_type_symbol
_atom_type_description
_atom_type_scat_dispersion_real
_atom_type_scat_dispersion_imag
_atom_type_scat_source
C C 0.0033 0.0016 'International Tables Vol C Tables 4.2.6.8 and 6.1.1.4'
H H 0 0 'International Tables Vol C Tables 4.2.6.8 and 6.1.1.4'
O O 0.0106 0.006 'International Tables Vol C Tables 4.2.6.8 and 6.1.1.4'
N N 0.0061 0.0033 'International Tables Vol C Tables 4.2.6.8 and 6.1.1.4'
La La -0.2871 2.4523 'International Tables Vol C Tables 4.2.6.8 and 6.1.1.4'

loop_
_geom_angle_atom_site_label_1
_geom_angle_atom_site_label_2
_geom_angle_atom_site_label_3
_geom_angle
_geom_angle_site_symmetry_1
_geom_angle_site_symmetry_3
O2 C1 O1 126(2) 1_655 .
O2 C1 C2 120(2) 1_655 .
O1 C1 C2 113(2) . .
C7 C2 C3 118(2) . .
C7 C2 C1 121(2) . .
C3 C2 C1 120(2) . .
C4 C3 C2 119(2) . .
C4 C3 H3 120.5 . .
C2 C3 H3 120.5 . .
C5 C4 C3 122(2) . .
C5 C4 C8 120.6(19) . .
C3 C4 C8 117(2) . .
C4 C5 C6 121(2) . .
C4 C5 H5 119.4 . .
C6 C5 H5 119.4 . .
C5 C6 C7 116(2) . .
C5 C6 H6 122.1 . .
C7 C6 H6 122.1 . .
C2 C7 C6 123(2) . .
C2 C7 H7 118.3 . .
C6 C7 H7 118.3 . .
N2 C8 N1 125(2) . .
N2 C8 C4 120.4(19) . .
N1 C8 C4 115(2) . .
O3 C9 O4 131(2) 1_455 .
O3 C9 C10 117(3) 1_455 .
O4 C9 C10 112(3) . .
C11 C10 C15 119(2) . .
C11 C10 C9 126(3) . .
C15 C10 C9 115(3) . .
C10 C11 C12 125(3) . .
C10 C11 H11 117.6 . .
C12 C11 H11 117.6 . .
C11 C12 C13 116(3) . .
C11 C12 C16 124(2) . .
C13 C12 C16 119(2) . .
C14 C13 C12 120(2) . .
C14 C13 H13 119.8 . .
C12 C13 H13 119.8 . .
C15 C14 C13 118(3) . .
C15 C14 H14 121.2 . .
C13 C14 H14 121.2 . .
C14 C15 C10 122(3) . .
C14 C15 H15 119.1 . .
C10 C15 H15 119.1 . .
N6 C16 N3 121(2) . .
N6 C16 C12 119(2) . .
N3 C16 C12 120(2) . .
N4 C17 N5 126(2) . .
N4 C17 C21 115(2) . 4_565
N5 C17 C21 118.5(18) . 4_565
O5 C18 O6 129(2) . 3_656
O5 C18 C19 116(2) . .
O6 C18 C19 115(2) 3_656 .
C20 C19 C24 119.8(19) . .
C20 C19 C18 120(2) . .
C24 C19 C18 120(2) . .
C19 C20 C21 121(2) . .
C19 C20 H20 119.6 . .
C21 C20 H20 119.6 . .
C22 C21 C20 120(2) . .
C22 C21 C17 120.8(19) . 4_566
C20 C21 C17 119(2) . 4_566
C21 C22 C23 122(2) . .
C21 C22 H22 118.8 . .
C23 C22 H22 118.8 . .
C24 C23 C22 116(2) . .
C24 C23 H23 122 . .
C22 C23 H23 122 . .
C19 C24 C23 121(2) . .
C19 C24 H24 119.4 . .
C23 C24 H24 119.4 . .
C1 O1 La1 149.9(13) . .
C1 O2 La1 135.2(17) 1_455 .
C9 O3 La1 134.6(17) 1_655 .
C9 O4 La1 170.4(17) . .
C18 O5 La1 145.6(15) . .
C18 O6 La1 121.7(12) 3_656 3_556
C18 O6 La1 119.2(14) 3_656 .
La1 O6 La1 114.5(5) 3_556 .
N2 N1 C8 115(2) 3_566 .
C8 N2 N1 120.1(19) . 3_566
C16 N3 N4 123(2) . .
C17 N4 N3 112(2) . .
N6 N5 C17 117.8(18) . .
N5 N6 C16 119(2) . .
O4 La1 O3 77.2(7) . .
O4 La1 O2 88.5(6) . .
O3 La1 O2 143.9(5) . .
O4 La1 O5 158.0(6) . .
O3 La1 O5 105.0(6) . .
O2 La1 O5 100.5(6) . .
O4 La1 O1 130.4(5) . .
O3 La1 O1 81.2(5) . .
O2 La1 O1 83.5(6) . .
O5 La1 O1 71.0(5) . .
O4 La1 O6 87.8(5) . 3_556
O3 La1 O6 138.4(4) . 3_556
O2 La1 O6 72.5(5) . 3_556
O5 La1 O6 76.1(5) . 3_556
O1 La1 O6 134.5(4) . 3_556
O4 La1 O6 79.6(5) . .
O3 La1 O6 73.6(5) . .
O2 La1 O6 136.6(5) . .
O5 La1 O6 80.2(5) . .
O1 La1 O6 134.9(6) . .
O6 La1 O6 65.5(6) 3_556 .
O4 La1 O7 65.0(7) . .
O3 La1 O7 74.2(6) . .
O2 La1 O7 69.7(7) . .
O5 La1 O7 136.9(7) . .
O1 La1 O7 66.3(7) . .
O6 La1 O7 133.2(8) 3_556 .
O6 La1 O7 136.3(5) . .

loop_
_geom_bond_atom_site_label_1
_geom_bond_atom_site_label_2
_geom_bond_distance
_geom_bond_site_symmetry_2
C1 O2 1.20(3) 1_655
C1 O1 1.28(2) .
C1 C2 1.50(3) .
C2 C7 1.35(3) .
C2 C3 1.40(3) .
C3 C4 1.38(3) .
C3 H3 0.95 .
C4 C5 1.33(3) .
C4 C8 1.51(3) .
C5 C6 1.40(3) .
C5 H5 0.95 .
C6 C7 1.42(3) .
C6 H6 0.95 .
C7 H7 0.95 .
C8 N2 1.31(3) .
C8 N1 1.34(2) .
C9 O3 1.17(3) 1_455
C9 O4 1.27(3) .
C9 C10 1.55(3) .
C10 C11 1.27(4) .
C10 C15 1.42(4) .
C11 C12 1.40(3) .
C11 H11 0.95 .
C12 C13 1.42(4) .
C12 C16 1.44(4) .
C13 C14 1.39(4) .
C13 H13 0.95 .
C14 C15 1.37(3) .
C14 H14 0.95 .
C15 H15 0.95 .
C16 N6 1.32(2) .
C16 N3 1.32(3) .
C17 N4 1.32(2) .
C17 N5 1.36(3) .
C17 C21 1.47(3) 4_565
C18 O5 1.20(3) .
C18 O6 1.26(3) 3_656
C18 C19 1.56(3) .
C19 C20 1.36(3) .
C19 C24 1.39(3) .
C20 C21 1.41(3) .
C20 H20 0.95 .
C21 C22 1.35(3) .
C21 C17 1.47(3) 4_566
C22 C23 1.43(3) .
C22 H22 0.95 .
C23 C24 1.42(3) .
C23 H23 0.95 .
C24 H24 0.95 .
O1 La1 2.454(17) .
O2 C1 1.20(3) 1_455
O2 La1 2.425(15) .
O3 C9 1.17(3) 1_655
O3 La1 2.415(16) .
O4 La1 2.394(19) .
O5 La1 2.447(16) .
O6 C18 1.26(3) 3_656
O6 La1 2.559(15) 3_556
O6 La1 2.564(12) .
O7 La1 2.82(3) .
N1 N2 1.33(3) 3_566
N2 N1 1.33(3) 3_566
N3 N4 1.35(3) .
N5 N6 1.27(3) .
La1 O6 2.559(15) 3_556

loop_
_geom_torsion_atom_site_label_1
_geom_torsion_atom_site_label_2
_geom_torsion_atom_site_label_3
_geom_torsion_atom_site_label_4
_geom_torsion
_geom_torsion_site_symmetry_1
_geom_torsion_site_symmetry_4
O2 C1 C2 C7 -6(3) 1_655 .
O1 C1 C2 C7 168(2) . .
O2 C1 C2 C3 164(2) 1_655 .
O1 C1 C2 C3 -22(3) . .
C7 C2 C3 C4 -1(3) . .
C1 C2 C3 C4 -171(2) . .
C2 C3 C4 C5 -2(3) . .
C2 C3 C4 C8 -179(2) . .
C3 C4 C5 C6 5(4) . .
C8 C4 C5 C6 -178(2) . .
C4 C5 C6 C7 -4(3) . .
C3 C2 C7 C6 1(4) . .
C1 C2 C7 C6 171(2) . .
C5 C6 C7 C2 2(4) . .
C5 C4 C8 N2 173(2) . .
C3 C4 C8 N2 -10(3) . .
C5 C4 C8 N1 -3(3) . .
C3 C4 C8 N1 174(2) . .
O3 C9 C10 C11 149(3) 1_455 .
O4 C9 C10 C11 -29(4) . .
O3 C9 C10 C15 -31(3) 1_455 .
O4 C9 C10 C15 151(2) . .
C15 C10 C11 C12 1(4) . .
C9 C10 C11 C12 -179(2) . .
C10 C11 C12 C13 3(4) . .
C10 C11 C12 C16 173(3) . .
C11 C12 C13 C14 -5(4) . .
C16 C12 C13 C14 -175(3) . .
C12 C13 C14 C15 3(4) . .
C13 C14 C15 C10 1(4) . .
C11 C10 C15 C14 -3(4) . .
C9 C10 C15 C14 177(3) . .
C11 C12 C16 N6 177(2) . .
C13 C12 C16 N6 -13(4) . .
C11 C12 C16 N3 1(4) . .
C13 C12 C16 N3 170(2) . .
O5 C18 C19 C20 -24(3) . .
O6 C18 C19 C20 160.5(19) 3_656 .
O5 C18 C19 C24 156(2) . .
O6 C18 C19 C24 -20(3) 3_656 .
C24 C19 C20 C21 -5(3) . .
C18 C19 C20 C21 174.6(19) . .
C19 C20 C21 C22 3(3) . .
C19 C20 C21 C17 -178(2) . 4_566
C20 C21 C22 C23 -1(4) . .
C17 C21 C22 C23 -179(2) 4_566 .
C21 C22 C23 C24 1(4) . .
C20 C19 C24 C23 6(3) . .
C18 C19 C24 C23 -174(2) . .
C22 C23 C24 C19 -3(3) . .
O2 C1 O1 La1 60(4) 1_655 .
C2 C1 O1 La1 -113(3) . .
O6 C18 O5 La1 -56(4) 3_656 .
C19 C18 O5 La1 130(2) . .
N2 C8 N1 N2 2(4) . 3_566
C4 C8 N1 N2 177.8(18) . 3_566
N1 C8 N2 N1 -2(4) . 3_566
C4 C8 N2 N1 -177.7(19) . 3_566
N6 C16 N3 N4 5(4) . .
C12 C16 N3 N4 -178(2) . .
N5 C17 N4 N3 -3(4) . .
C21 C17 N4 N3 176.2(19) 4_565 .
C16 N3 N4 C17 0(3) . .
N4 C17 N5 N6 2(4) . .
C21 C17 N5 N6 -178(2) 4_565 .
C17 N5 N6 C16 3(4) . .
N3 C16 N6 N5 -6(4) . .
C12 C16 N6 N5 177(2) . .
C9 O3 La1 O4 165(2) 1_655 .
C9 O3 La1 O2 96(2) 1_655 .
C9 O3 La1 O5 -38(2) 1_655 .
C9 O3 La1 O1 30(2) 1_655 .
C9 O3 La1 O6 -123(2) 1_655 3_556
C9 O3 La1 O6 -112(2) 1_655 .
C9 O3 La1 O7 98(2) 1_655 .
C1 O2 La1 O4 -7(2) 1_455 .
C1 O2 La1 O3 59(2) 1_455 .
C1 O2 La1 O5 -167(2) 1_455 .
C1 O2 La1 O1 124(2) 1_455 .
C1 O2 La1 O6 -95(2) 1_455 3_556
C1 O2 La1 O6 -80(2) 1_455 .
C1 O2 La1 O7 57(2) 1_455 .
C18 O5 La1 O4 127(3) . .
C18 O5 La1 O3 34(3) . .
C18 O5 La1 O2 -120(3) . .
C18 O5 La1 O1 -41(3) . .
C18 O5 La1 O6 171(3) . 3_556
C18 O5 La1 O6 104(3) . .
C18 O5 La1 O7 -49(3) . .
C1 O1 La1 O4 177(3) . .
C1 O1 La1 O3 -118(3) . .
C1 O1 La1 O2 95(3) . .
C1 O1 La1 O5 -9(3) . .
C1 O1 La1 O6 37(3) . 3_556
C1 O1 La1 O6 -62(3) . .
C1 O1 La1 O7 166(3) . .
C18 O6 La1 O4 111.3(16) 3_656 .
La1 O6 La1 O4 -92.3(7) 3_556 .
C18 O6 La1 O3 31.6(15) 3_656 .
La1 O6 La1 O3 -171.9(8) 3_556 .
C18 O6 La1 O2 -172.2(15) 3_656 .
La1 O6 La1 O2 -15.8(11) 3_556 .
C18 O6 La1 O5 -77.3(15) 3_656 .
La1 O6 La1 O5 79.1(6) 3_556 .
C18 O6 La1 O1 -27.1(17) 3_656 .
La1 O6 La1 O1 129.3(7) 3_556 .
C18 O6 La1 O6 -156.4(19) 3_656 3_556
La1 O6 La1 O6 0.0000(10) 3_556 3_556
C18 O6 La1 O7 76(2) 3_656 .
La1 O6 La1 O7 -127.8(10) 3_556 .
